data_1552448
loop_
_publ_author_name
'Ghadwal, Rajendra S.'
'Rottsch\"afer, Dennis'
'Blomeyer, Sebastian'
'Neumann, Beate'
'Stammler, Georg'

_publ_section_title
;
 Direct functionalization of white phosphorus with anionic dicarbenes and
 mesoionic carbenes: Facile access to 1,2,3-triphosphol-2-ides
;
_journal_name_full 'Chemical Science'
_journal_paper_doi 10.1039/C9SC04441H
_journal_year 2019
_chemical_formula_moiety 'C33 H39 N2 P3'
_chemical_formula_sum 'C33 H39 N2 P3'
_chemical_formula_weight 556.57
_space_group_crystal_system monoclinic
_space_group_IT_number 15
_space_group_name_Hall '-C 2yc'
_space_group_name_H-M_alt 'C 1 2/c 1'
_symmetry_space_group_name_Hall '-C 2yc'
_symmetry_space_group_name_H-M 'C 1 2/c 1'
_atom_sites_solution_hydrogens geom
_atom_sites_solution_primary dual
_audit_creation_date 2018-11-05
_audit_creation_method
;
Olex2 1.2
(compiled 2018.05.29 svn.r3508 for OlexSys, GUI svn.r5506)
;
_audit_update_record
;
2019-07-10 deposited with the CCDC.    2019-10-18 downloaded from the CCDC.
;
_cell_angle_alpha 90
_cell_angle_beta 97.414(7)
_cell_angle_gamma 90
_cell_formula_units_Z 4
_cell_length_a 10.5947(8)
_cell_length_b 16.2615(8)
_cell_length_c 17.8991(13)
_cell_measurement_reflns_used 2925
_cell_measurement_temperature 99.9(3)
_cell_measurement_theta_max 76.4040
_cell_measurement_theta_min 5.0190
_cell_volume 3058.0(4)
_computing_cell_refinement 'CrysAlisPro 1.171.39.46 (Rigaku OD, 2018)'
_computing_data_collection 'CrysAlisPro 1.171.39.46 (Rigaku OD, 2018)'
_computing_data_reduction 'CrysAlisPro 1.171.39.46 (Rigaku OD, 2018)'
_computing_molecular_graphics 'Olex2 (Dolomanov et al., 2009)'
_computing_publication_material 'Olex2 (Dolomanov et al., 2009)'
_computing_structure_refinement 'ShelXL (Sheldrick, 2015)'
_computing_structure_solution 'ShelXT (Sheldrick, 2015)'
_diffrn_ambient_environment N~2~
_diffrn_ambient_temperature 99.9(3)
_diffrn_detector 'CCD plate'
_diffrn_detector_area_resol_mean 5.3114
_diffrn_detector_type Atlas
_diffrn_measured_fraction_theta_full 1.000
_diffrn_measured_fraction_theta_max 0.985
_diffrn_measurement_details
;
List of Runs (angles in degrees, time in seconds):

  # Type    Start    End  Width  t~exp~   \w     \q     \k     \f   Frames
#--------------------------------------------------------------------------
  1  \w    -88.00 -15.00   1.00   55.50    --  -38.50 -57.00 -60.00   73
  2  \w   -115.00 -26.00   1.00   55.50    --  -38.50 -19.00   0.00   89
  3  \w    -63.00  29.00   1.00   55.50    --  -38.50  57.00 120.00   92
  4  \w     19.00  54.00   1.00   55.50    --   43.20  77.00 -60.00   35
  5  \w     57.00 127.00   1.00   55.50    --   43.20 178.00 -60.00   70
  6  \w     88.00 115.00   1.00   55.50    --   43.20  77.00 -60.00   27
  7  \w    102.00 127.00   1.00   55.50    --   43.20 178.00-180.00   25
  8  \w     69.00 117.00   1.00  111.00    --  111.00-125.00 150.00   48
  9  \w     42.00  67.00   1.00  111.00    --  111.00-125.00 -60.00   25
 10  \w     56.00 105.00   1.00  111.00    --  111.00 -77.00   0.00   49
 11  \w     41.00 117.00   1.00  111.00    --  111.00-125.00-150.00   76
 12  \w     38.00 118.00   1.00  111.00    --  111.00 -30.00 -60.00   80
 13  \w     90.00 152.00   1.00  111.00    --  111.00  30.00-120.00   62
 14  \w     82.00 172.00   1.00  111.00    --  111.00  77.00 -90.00   90
 15  \w     45.00 135.00   1.00  111.00    --  111.00 -61.00-150.00   90
 16  \w     61.00 117.00   1.00  111.00    --  111.00-125.00  30.00   56
 17  \w     45.00 120.00   1.00  111.00    --  111.00 -45.00  30.00   75
 18  \w    129.00 155.00   1.00  111.00    --  111.00  30.00-150.00   26
 19  \w    102.00 178.00   1.00  111.00    --  111.00  45.00 -30.00   76
 20  \w     90.00 117.00   1.00  111.00    --  111.00-125.00 -30.00   27
 21  \w     95.00 127.00   1.00  111.00    --  111.00 125.00-150.00   32
 22  \w     43.00 106.00   1.00  111.00    --  111.00 -77.00-180.00   63
;
_diffrn_measurement_device 'four-circle diffractometer'
_diffrn_measurement_device_type 'SuperNova, Dual, Cu at home/near, Atlas'
_diffrn_measurement_method '\w scans'
_diffrn_orient_matrix_type 'CrysAlisPro convention (1999,Acta A55,543-557)'
_diffrn_orient_matrix_UB_11 -0.0050853000
_diffrn_orient_matrix_UB_12 0.0705067000
_diffrn_orient_matrix_UB_13 -0.0578821000
_diffrn_orient_matrix_UB_21 0.1463634000
_diffrn_orient_matrix_UB_22 0.0054573000
_diffrn_orient_matrix_UB_23 0.0123777000
_diffrn_orient_matrix_UB_31 0.0070472000
_diffrn_orient_matrix_UB_32 -0.0630012000
_diffrn_orient_matrix_UB_33 -0.0635574000
_diffrn_radiation_monochromator mirror
_diffrn_radiation_probe x-ray
_diffrn_radiation_type CuK\a
_diffrn_radiation_wavelength 1.54184
_diffrn_reflns_av_R_equivalents 0.0747
_diffrn_reflns_av_sigmaI/netI 0.0869
_diffrn_reflns_Laue_measured_fraction_full 1.000
_diffrn_reflns_Laue_measured_fraction_max 0.985
_diffrn_reflns_limit_h_max 13
_diffrn_reflns_limit_h_min -12
_diffrn_reflns_limit_k_max 20
_diffrn_reflns_limit_k_min -20
_diffrn_reflns_limit_l_max 22
_diffrn_reflns_limit_l_min -22
_diffrn_reflns_number 17147
_diffrn_reflns_point_group_measured_fraction_full 1.000
_diffrn_reflns_point_group_measured_fraction_max 0.985
_diffrn_reflns_theta_full 67.684
_diffrn_reflns_theta_max 76.546
_diffrn_reflns_theta_min 4.983
_diffrn_source 'micro-focus sealed X-ray tube'
_diffrn_source_type 'SuperNova (Cu) X-ray Source'
_exptl_absorpt_coefficient_mu 1.959
_exptl_absorpt_correction_T_max 1.000
_exptl_absorpt_correction_T_min 0.755
_exptl_absorpt_correction_type gaussian
_exptl_absorpt_process_details
;
CrysAlisPro 1.171.39.46 (Rigaku Oxford Diffraction, 2018)
Numerical absorption correction based on gaussian integration over
            a multifaceted crystal model
Empirical absorption correction using spherical harmonics,
 implemented in SCALE3 ABSPACK scaling algorithm.
;
_exptl_crystal_colour 'clear colourless'
_exptl_crystal_colour_lustre clear
_exptl_crystal_colour_primary colourless
_exptl_crystal_density_diffrn 1.209
_exptl_crystal_description needle
_exptl_crystal_F_000 1184
_exptl_crystal_size_max 0.174
_exptl_crystal_size_mid 0.03
_exptl_crystal_size_min 0.02
_refine_diff_density_max 0.323
_refine_diff_density_min -0.312
_refine_diff_density_rms 0.069
_refine_ls_extinction_method none
_refine_ls_goodness_of_fit_ref 1.068
_refine_ls_hydrogen_treatment constr
_refine_ls_matrix_type full
_refine_ls_number_parameters 179
_refine_ls_number_reflns 5324
_refine_ls_number_restraints 0
_refine_ls_restrained_S_all 1.068
_refine_ls_R_factor_all 0.0610
_refine_ls_R_factor_gt 0.0437
_refine_ls_shift/su_max 0.001
_refine_ls_shift/su_mean 0.000
_refine_ls_structure_factor_coef Fsqd
_refine_ls_weighting_details 'w=1/[\s^2^(Fo^2^)+(0.0735P)^2^+0.0459P] where P=(Fo^2^+2Fc^2^)/3'
_refine_ls_weighting_scheme calc
_refine_ls_wR_factor_gt 0.1184
_refine_ls_wR_factor_ref 0.1298
_reflns_Friedel_coverage 0.000
_reflns_number_gt 3981
_reflns_number_total 5324
_reflns_threshold_expression 'I > 2\s(I)'
_cod_data_source_file c9sc04441h2.cif
_cod_data_source_block compound4a
_cod_database_code 1552448
_shelx_shelxl_version_number 2018/3
_chemical_oxdiff_formula 'C33 H39 N2 P3'
_shelx_space_group_comment
;
The symmetry employed for this shelxl refinement is uniquely defined
by the following loop, which should always be used as a source of
symmetry information in preference to the above space-group names.
They are only intended as comments.
;
_shelx_estimated_absorpt_t_max 0.962
_shelx_estimated_absorpt_t_min 0.727
_olex2_refinement_description
;
1. Twinned data refinement
 Scales: 0.5933(14)
 0.4067(14)
2. Fixed Uiso
 At 1.2 times of:
  All C(H) groups
 At 1.5 times of:
  All C(H,H,H) groups
3.a Ternary CH refined with riding coordinates:
 C9(H9), C12(H12)
3.b Aromatic/amide H refined with riding coordinates:
 C5(H5), C6(H6), C7(H7), C16(H16), C17(H17), C18(H18)
3.c Idealised Me refined as rotating group:
 C10(H10A,H10B,H10C), C11(H11A,H11B,H11C), C13(H13A,H13B,H13C), C14(H14A,H14B,
 H14C)
;
_olex2_submission_special_instructions 'No special instructions were received'
_oxdiff_exptl_absorpt_empirical_details
;
Empirical correction (ABSPACK) includes:
- Absorption correction using spherical harmonics
- Frame scaling
;
_oxdiff_exptl_absorpt_empirical_full_max 1.345
_oxdiff_exptl_absorpt_empirical_full_min 0.833
_oxdiff_twin_integration_method simultaneous
_oxdiff_twin_items 2
_twin_special_details
;
Component 2 rotated by 179.8773\% 
 around [0.98 0.00 -0.21] (reciprocal) or [1.00 -0.00 0.00] (direct)
;

loop_
_space_group_symop_operation_xyz
'x, y, z'
'-x, y, -z+1/2'
'x+1/2, y+1/2, z'
'-x+1/2, y+1/2, -z+1/2'
'-x, -y, -z'
'x, -y, z-1/2'
'-x+1/2, -y+1/2, -z'
'x+1/2, -y+1/2, z-1/2'

loop_
_atom_site_label
_atom_site_type_symbol
_atom_site_fract_x
_atom_site_fract_y
_atom_site_fract_z
_atom_site_U_iso_or_equiv
_atom_site_adp_type
_atom_site_occupancy
_atom_site_site_symmetry_order
_atom_site_calc_flag
_atom_site_refinement_flags_posn
_atom_site_refinement_flags_adp
_atom_site_refinement_flags_occupancy
P1 P 0.48047(8) 0.83165(5) 0.65664(4) 0.02415(18) Uani 1 1 d . . .
P2 P 0.500000 0.91130(7) 0.750000 0.0256(2) Uani 1 2 d S T P
N1 N 0.4870(2) 0.65824(14) 0.68872(11) 0.0186(4) Uani 1 1 d . . .
C1 C 0.4918(3) 0.74116(16) 0.71069(14) 0.0191(5) Uani 1 1 d . . .
C2 C 0.500000 0.6097(2) 0.750000 0.0186(7) Uani 1 2 d S T P
C3 C 0.4830(3) 0.63244(16) 0.61097(14) 0.0187(5) Uani 1 1 d . . .
C4 C 0.3646(3) 0.61729(17) 0.56898(15) 0.0207(6) Uani 1 1 d . . .
C5 C 0.3645(3) 0.60067(18) 0.49241(15) 0.0227(6) Uani 1 1 d . . .
H5 H 0.287798 0.590730 0.462272 0.027 Uiso 1 1 calc R . .
C6 C 0.4765(3) 0.59877(19) 0.46085(15) 0.0238(6) Uani 1 1 d . . .
H6 H 0.474247 0.588180 0.409636 0.029 Uiso 1 1 calc R . .
C7 C 0.5921(3) 0.61242(18) 0.50444(15) 0.0225(6) Uani 1 1 d . . .
H7 H 0.666799 0.610214 0.482306 0.027 Uiso 1 1 calc R . .
C8 C 0.5981(3) 0.62944(17) 0.58113(15) 0.0201(6) Uani 1 1 d . . .
C9 C 0.2405(3) 0.62023(19) 0.60283(16) 0.0240(6) Uani 1 1 d . . .
H9 H 0.261699 0.621623 0.657754 0.029 Uiso 1 1 calc R . .
C10 C 0.1656(3) 0.6980(2) 0.57927(18) 0.0319(7) Uani 1 1 d . . .
H10A H 0.216784 0.745381 0.594266 0.048 Uiso 1 1 calc GR . .
H10B H 0.089504 0.699423 0.603149 0.048 Uiso 1 1 calc GR . .
H10C H 0.143263 0.698319 0.525559 0.048 Uiso 1 1 calc GR . .
C11 C 0.1600(3) 0.5435(2) 0.58289(19) 0.0332(7) Uani 1 1 d . . .
H11A H 0.127327 0.544601 0.530314 0.050 Uiso 1 1 calc GR . .
H11B H 0.090451 0.542248 0.612337 0.050 Uiso 1 1 calc GR . .
H11C H 0.211682 0.495338 0.593469 0.050 Uiso 1 1 calc GR . .
C12 C 0.7257(3) 0.6453(2) 0.62813(16) 0.0256(6) Uani 1 1 d . . .
H12 H 0.710365 0.653706 0.680421 0.031 Uiso 1 1 calc R . .
C13 C 0.7897(3) 0.7227(2) 0.60245(19) 0.0336(7) Uani 1 1 d . . .
H13A H 0.813490 0.713856 0.553099 0.050 Uiso 1 1 calc GR . .
H13B H 0.864371 0.734636 0.637126 0.050 Uiso 1 1 calc GR . .
H13C H 0.731611 0.768088 0.601007 0.050 Uiso 1 1 calc GR . .
C14 C 0.8143(3) 0.5714(2) 0.62635(18) 0.0341(7) Uani 1 1 d . . .
H14A H 0.771755 0.522685 0.640293 0.051 Uiso 1 1 calc GR . .
H14B H 0.889879 0.580116 0.661202 0.051 Uiso 1 1 calc GR . .
H14C H 0.836913 0.564915 0.576449 0.051 Uiso 1 1 calc GR . .
C15 C 0.500000 0.5189(2) 0.750000 0.0191(7) Uani 1 2 d S T P
C16 C 0.3852(3) 0.47573(17) 0.74265(16) 0.0242(6) Uani 1 1 d . . .
H16 H 0.308408 0.504125 0.737792 0.029 Uiso 1 1 calc R . .
C17 C 0.3857(3) 0.39082(18) 0.74259(17) 0.0281(6) Uani 1 1 d . . .
H17 H 0.309199 0.362105 0.737574 0.034 Uiso 1 1 calc R . .
C18 C 0.500000 0.3483(2) 0.750000 0.0261(8) Uani 1 2 d S T P
H18 H 0.500002 0.291084 0.750000 0.031 Uiso 1 2 calc RS T P

loop_
_atom_site_aniso_label
_atom_site_aniso_U_11
_atom_site_aniso_U_22
_atom_site_aniso_U_33
_atom_site_aniso_U_23
_atom_site_aniso_U_13
_atom_site_aniso_U_12
P1 0.0297(4) 0.0220(3) 0.0199(3) 0.0022(3) 0.0001(3) 0.0006(3)
P2 0.0301(6) 0.0199(5) 0.0256(5) 0.000 -0.0015(4) 0.000
N1 0.0213(11) 0.0210(12) 0.0135(10) -0.0010(8) 0.0023(8) 0.0005(9)
C1 0.0170(12) 0.0201(14) 0.0202(13) 0.0007(10) 0.0023(10) -0.0018(11)
C2 0.0166(18) 0.024(2) 0.0156(16) 0.000 0.0031(14) 0.000
C3 0.0232(14) 0.0208(13) 0.0118(12) 0.0005(9) 0.0009(10) 0.0016(11)
C4 0.0207(14) 0.0223(14) 0.0192(12) 0.0023(10) 0.0034(11) 0.0034(11)
C5 0.0223(14) 0.0262(15) 0.0181(12) -0.0011(10) -0.0028(10) 0.0008(11)
C6 0.0287(15) 0.0265(15) 0.0159(12) 0.0007(11) 0.0021(11) 0.0027(12)
C7 0.0241(15) 0.0254(15) 0.0191(13) -0.0002(10) 0.0061(11) 0.0020(11)
C8 0.0219(14) 0.0208(14) 0.0175(12) 0.0003(10) 0.0022(11) -0.0002(11)
C9 0.0193(14) 0.0327(16) 0.0205(13) 0.0003(11) 0.0044(11) 0.0009(12)
C10 0.0228(15) 0.0370(18) 0.0360(17) 0.0021(13) 0.0046(13) 0.0077(13)
C11 0.0241(15) 0.0405(19) 0.0360(17) -0.0048(14) 0.0081(13) -0.0047(14)
C12 0.0207(15) 0.0336(17) 0.0219(14) -0.0022(12) 0.0006(11) 0.0012(12)
C13 0.0264(16) 0.0383(19) 0.0360(16) -0.0052(14) 0.0033(13) -0.0075(13)
C14 0.0236(15) 0.046(2) 0.0314(16) 0.0010(14) -0.0003(13) 0.0064(14)
C15 0.0229(19) 0.0203(18) 0.0140(16) 0.000 0.0025(14) 0.000
C16 0.0214(14) 0.0250(14) 0.0254(14) 0.0017(11) 0.0001(11) -0.0007(11)
C17 0.0294(16) 0.0274(15) 0.0260(14) 0.0010(11) -0.0019(12) -0.0016(12)
C18 0.034(2) 0.021(2) 0.0225(19) 0.000 -0.0029(17) 0.000

loop_
_atom_type_symbol
_atom_type_description
_atom_type_scat_dispersion_real
_atom_type_scat_dispersion_imag
_atom_type_scat_source
C C 0.0181 0.0091 'International Tables Vol C Tables 4.2.6.8 and 6.1.1.4'
H H 0.0000 0.0000 'International Tables Vol C Tables 4.2.6.8 and 6.1.1.4'
N N 0.0311 0.0180 'International Tables Vol C Tables 4.2.6.8 and 6.1.1.4'
P P 0.2955 0.4335 'International Tables Vol C Tables 4.2.6.8 and 6.1.1.4'

loop_
_exptl_crystal_face_index_h
_exptl_crystal_face_index_k
_exptl_crystal_face_index_l
_exptl_crystal_face_perp_dist
1 0 0 0.0838
-1 0 0 0.0838
0 -1 1 0.0098
0 1 -1 0.0098
0 1 1 0.0151
0 -1 -1 0.0151

loop_
_geom_angle_atom_site_label_1
_geom_angle_atom_site_label_2
_geom_angle_atom_site_label_3
_geom_angle
_geom_angle_site_symmetry_1
_geom_angle_site_symmetry_3
C1 P1 P2 94.91(9) . .
P1 P2 P1 103.98(6) . 2_656
C1 N1 C3 122.9(2) . .
C2 N1 C1 109.8(2) . .
C2 N1 C3 127.0(2) . .
N1 C1 P1 130.76(19) . .
C1 C1 P1 123.11(9) 2_656 .
C1 C1 N1 106.13(13) 2_656 .
N1 C2 N1 108.1(3) . 2_656
N1 C2 C15 125.95(16) 2_656 .
N1 C2 C15 125.95(16) . .
C4 C3 N1 118.7(2) . .
C8 C3 N1 117.4(2) . .
C8 C3 C4 123.8(2) . .
C3 C4 C9 122.9(2) . .
C5 C4 C3 116.6(3) . .
C5 C4 C9 120.5(3) . .
C4 C5 H5 119.5 . .
C6 C5 C4 121.0(3) . .
C6 C5 H5 119.5 . .
C5 C6 H6 119.6 . .
C5 C6 C7 120.8(3) . .
C7 C6 H6 119.6 . .
C6 C7 H7 119.6 . .
C6 C7 C8 120.8(3) . .
C8 C7 H7 119.6 . .
C3 C8 C7 117.0(3) . .
C3 C8 C12 122.8(2) . .
C7 C8 C12 120.2(3) . .
C4 C9 H9 107.6 . .
C4 C9 C10 111.3(3) . .
C4 C9 C11 111.5(3) . .
C10 C9 H9 107.6 . .
C10 C9 C11 111.0(3) . .
C11 C9 H9 107.6 . .
C9 C10 H10A 109.5 . .
C9 C10 H10B 109.5 . .
C9 C10 H10C 109.5 . .
H10A C10 H10B 109.5 . .
H10A C10 H10C 109.5 . .
H10B C10 H10C 109.5 . .
C9 C11 H11A 109.5 . .
C9 C11 H11B 109.5 . .
C9 C11 H11C 109.5 . .
H11A C11 H11B 109.5 . .
H11A C11 H11C 109.5 . .
H11B C11 H11C 109.5 . .
C8 C12 H12 107.9 . .
C8 C12 C13 111.8(2) . .
C8 C12 C14 111.1(3) . .
C13 C12 H12 107.9 . .
C13 C12 C14 110.1(3) . .
C14 C12 H12 107.9 . .
C12 C13 H13A 109.5 . .
C12 C13 H13B 109.5 . .
C12 C13 H13C 109.5 . .
H13A C13 H13B 109.5 . .
H13A C13 H13C 109.5 . .
H13B C13 H13C 109.5 . .
C12 C14 H14A 109.5 . .
C12 C14 H14B 109.5 . .
C12 C14 H14C 109.5 . .
H14A C14 H14B 109.5 . .
H14A C14 H14C 109.5 . .
H14B C14 H14C 109.5 . .
C16 C15 C2 120.23(18) 2_656 .
C16 C15 C2 120.23(18) . .
C16 C15 C16 119.5(4) 2_656 .
C15 C16 H16 120.0 . .
C17 C16 C15 120.0(3) . .
C17 C16 H16 120.0 . .
C16 C17 H17 119.9 . .
C16 C17 C18 120.2(3) . .
C18 C17 H17 119.9 . .
C17 C18 C17 120.1(4) . 2_656
C17 C18 H18 120.0 . .
C17 C18 H18 120.0 2_656 .

loop_
_geom_bond_atom_site_label_1
_geom_bond_atom_site_label_2
_geom_bond_distance
_geom_bond_site_symmetry_2
P1 P2 2.1032(10) .
P1 C1 1.757(3) .
N1 C1 1.404(3) .
N1 C2 1.344(3) .
N1 C3 1.449(3) .
C1 C1 1.395(5) 2_656
C2 C15 1.476(5) .
C3 C4 1.399(4) .
C3 C8 1.394(4) .
C4 C5 1.397(4) .
C4 C9 1.518(4) .
C5 H5 0.9300 .
C5 C6 1.379(4) .
C6 H6 0.9300 .
C6 C7 1.383(4) .
C7 H7 0.9300 .
C7 C8 1.394(4) .
C8 C12 1.519(4) .
C9 H9 0.9800 .
C9 C10 1.524(4) .
C9 C11 1.527(4) .
C10 H10A 0.9600 .
C10 H10B 0.9600 .
C10 H10C 0.9600 .
C11 H11A 0.9600 .
C11 H11B 0.9600 .
C11 H11C 0.9600 .
C12 H12 0.9800 .
C12 C13 1.528(4) .
C12 C14 1.528(4) .
C13 H13A 0.9600 .
C13 H13B 0.9600 .
C13 H13C 0.9600 .
C14 H14A 0.9600 .
C14 H14B 0.9600 .
C14 H14C 0.9600 .
C15 C16 1.396(3) 2_656
C15 C16 1.396(3) .
C16 H16 0.9300 .
C16 C17 1.381(4) .
C17 H17 0.9300 .
C17 C18 1.386(4) .
C18 H18 0.9300 .

loop_
_geom_torsion_atom_site_label_1
_geom_torsion_atom_site_label_2
_geom_torsion_atom_site_label_3
_geom_torsion_atom_site_label_4
_geom_torsion
_geom_torsion_site_symmetry_1
_geom_torsion_site_symmetry_4
P2 P1 C1 N1 179.9(3) . .
P2 P1 C1 C1 0.0(3) . 2_656
N1 C2 C15 C16 96.02(18) . 2_656
N1 C2 C15 C16 -83.98(18) 2_656 2_656
N1 C2 C15 C16 -83.98(18) . .
N1 C2 C15 C16 96.02(18) 2_656 .
N1 C3 C4 C5 173.7(2) . .
N1 C3 C4 C9 -4.9(4) . .
N1 C3 C8 C7 -173.9(2) . .
N1 C3 C8 C12 4.9(4) . .
C1 N1 C2 N1 0.07(14) . 2_656
C1 N1 C2 C15 -179.93(14) . .
C1 N1 C3 C4 -94.4(3) . .
C1 N1 C3 C8 81.5(3) . .
C2 N1 C1 P1 179.96(18) . .
C2 N1 C1 C1 -0.2(4) . 2_656
C2 N1 C3 C4 93.0(3) . .
C2 N1 C3 C8 -91.0(3) . .
C2 C15 C16 C17 179.9(2) . .
C3 N1 C1 P1 6.3(4) . .
C3 N1 C1 C1 -173.8(3) . 2_656
C3 N1 C2 N1 173.4(3) . 2_656
C3 N1 C2 C15 -6.6(3) . .
C3 C4 C5 C6 0.6(4) . .
C3 C4 C9 C10 105.1(3) . .
C3 C4 C9 C11 -130.3(3) . .
C3 C8 C12 C13 -115.0(3) . .
C3 C8 C12 C14 121.6(3) . .
C4 C3 C8 C7 1.8(4) . .
C4 C3 C8 C12 -179.4(3) . .
C4 C5 C6 C7 0.7(5) . .
C5 C4 C9 C10 -73.4(4) . .
C5 C4 C9 C11 51.1(4) . .
C5 C6 C7 C8 -0.8(5) . .
C6 C7 C8 C3 -0.4(4) . .
C6 C7 C8 C12 -179.3(3) . .
C7 C8 C12 C13 63.8(4) . .
C7 C8 C12 C14 -59.6(4) . .
C8 C3 C4 C5 -1.9(4) . .
C8 C3 C4 C9 179.5(3) . .
C9 C4 C5 C6 179.3(3) . .
C15 C16 C17 C18 0.2(4) . .
C16 C15 C16 C17 -0.1(2) 2_656 .
C16 C17 C18 C17 -0.1(2) . 2_656

loop_
_exptl_oxdiff_crystal_face_indexfrac_h
_exptl_oxdiff_crystal_face_indexfrac_k
_exptl_oxdiff_crystal_face_indexfrac_l
_exptl_oxdiff_crystal_face_x
_exptl_oxdiff_crystal_face_y
_exptl_oxdiff_crystal_face_z
0.9995 -0.0038 -0.4356 0.0199 0.1409 0.0350
-0.9995 0.0038 0.4356 -0.0199 -0.1409 -0.0350
-0.0018 -0.9997 0.9986 -0.1283 0.0066 -0.0005
0.0018 0.9997 -0.9986 0.1283 -0.0066 0.0005
0.0016 0.9978 0.9975 0.0126 0.0180 -0.1262
-0.0016 -0.9978 -0.9975 -0.0126 -0.0180 0.1262

loop_
_twin_individual_id
_twin_individual_mass_fraction_refined
_oxdiff_twin_reflns_isolated
_oxdiff_twin_reflns_overlapped
_twin_individual_twin_lattice_type
_twin_individual_twin_matrix_11
_twin_individual_twin_matrix_12
_twin_individual_twin_matrix_13
_twin_individual_twin_matrix_21
_twin_individual_twin_matrix_22
_twin_individual_twin_matrix_23
_twin_individual_twin_matrix_31
_twin_individual_twin_matrix_32
_twin_individual_twin_matrix_33
1 0.5933(14) 4914 7329 ref 1.0000 0.0000 0.0000 0.0000 1.0000 0.0000 0.0000 0.0000 1.0000
2 0.4067(14) 4904 7329 nmt 1.0004 0.0000 -0.0000 -0.0000 -1.0001 -0.0010 -0.4354 0.0023 -0.9992
